data_7714635
loop_
_publ_author_name
'Singh, Anupam'
'Shiv, Kunal'
'Singh, Ranjeet'
'Bharty, M. K.'
'Manna, Partha Pratim'
'Prasad, Lal Bahadur'

_publ_section_title
;
 Antiproliferative activity of Fe(II), Co(II), Ni(II), Cu(II), and Zn(II)
 complexes of dithiocarbamate: synthesis, structural characterization, and
 thermal studies.
;
_journal_issue 3
_journal_name_full 'Dalton transactions (Cambridge, England : 2003)'
_journal_page_first 1196
_journal_page_last 1208
_journal_paper_doi 10.1039/d3dt03724j
_journal_volume 53
_journal_year 2024
_chemical_formula_moiety 'C32 H44 Cu N2 O4 S4'
_chemical_formula_sum 'C32 H44 Cu N2 O4 S4'
_chemical_formula_weight 712.47
_space_group_crystal_system monoclinic
_space_group_IT_number 14
_space_group_name_Hall '-P 2ybc'
_space_group_name_H-M_alt 'P 1 21/c 1'
_atom_sites_solution_hydrogens geom
_atom_sites_solution_primary iterative
_audit_creation_date 2023-02-16
_audit_creation_method
;
Olex2 1.5
(compiled 2022.04.07 svn.rca3783a0 for OlexSys, GUI svn.r6498)
;
_audit_update_record
;
2023-02-16 deposited with the CCDC.	2023-12-07 downloaded from the CCDC.
;
_cell_angle_alpha 90
_cell_angle_beta 95.0330(10)
_cell_angle_gamma 90
_cell_formula_units_Z 2
_cell_length_a 10.2515(3)
_cell_length_b 5.9699(2)
_cell_length_c 26.9128(9)
_cell_measurement_reflns_used 9905
_cell_measurement_temperature 293(2)
_cell_measurement_theta_max 28.75
_cell_measurement_theta_min 2.61
_cell_volume 1640.72(9)
_computing_cell_refinement 'Bruker XSCANS'
_computing_data_collection 'Bruker XSCANS'
_computing_data_reduction 'Bruker SHELXTL'
_computing_molecular_graphics 'Bruker SHELXTL'
_computing_publication_material 'Bruker SHELXTL'
_computing_structure_refinement 'SHELXL 2019/2 (Sheldrick, 2015)'
_computing_structure_solution 'Bruker SHELXTL'
_diffrn_ambient_temperature 293(2)
_diffrn_measured_fraction_theta_full 0.994
_diffrn_measured_fraction_theta_max 0.995
_diffrn_measurement_device_type 'Bruker P4'
_diffrn_measurement_method '\w scans'
_diffrn_radiation_monochromator graphite
_diffrn_radiation_type MoK\a
_diffrn_radiation_wavelength 0.71073
_diffrn_reflns_av_R_equivalents 0.0348
_diffrn_reflns_av_unetI/netI 0.0238
_diffrn_reflns_Laue_measured_fraction_full 0.994
_diffrn_reflns_Laue_measured_fraction_max 0.995
_diffrn_reflns_limit_h_max 13
_diffrn_reflns_limit_h_min -13
_diffrn_reflns_limit_k_max 8
_diffrn_reflns_limit_k_min -8
_diffrn_reflns_limit_l_max 36
_diffrn_reflns_limit_l_min -36
_diffrn_reflns_number 26093
_diffrn_reflns_point_group_measured_fraction_full 0.994
_diffrn_reflns_point_group_measured_fraction_max 0.995
_diffrn_reflns_theta_full 25.500
_diffrn_reflns_theta_max 28.769
_diffrn_reflns_theta_min 3.487
_diffrn_source 'sealed tube'
_diffrn_source_current 1.0
_diffrn_source_power 0.05
_diffrn_source_voltage 50.0
_exptl_absorpt_coefficient_mu 0.960
_exptl_absorpt_correction_type none
_exptl_crystal_colour Brown
_exptl_crystal_density_diffrn 1.442
_exptl_crystal_description Needle
_exptl_crystal_F_000 750
_exptl_crystal_size_max 0.34
_exptl_crystal_size_mid 0.24
_exptl_crystal_size_min 0.20
_refine_diff_density_max 0.428
_refine_diff_density_min -0.396
_refine_diff_density_rms 0.063
_refine_ls_extinction_method none
_refine_ls_goodness_of_fit_ref 1.045
_refine_ls_hydrogen_treatment constr
_refine_ls_matrix_type full
_refine_ls_number_parameters 196
_refine_ls_number_reflns 4228
_refine_ls_number_restraints 0
_refine_ls_restrained_S_all 1.045
_refine_ls_R_factor_all 0.0363
_refine_ls_R_factor_gt 0.0296
_refine_ls_shift/su_max 0.001
_refine_ls_shift/su_mean 0.000
_refine_ls_structure_factor_coef Fsqd
_refine_ls_weighting_details 'w=1/[\s^2^(Fo^2^)+(0.0388P)^2^+1.1244P] where P=(Fo^2^+2Fc^2^)/3'
_refine_ls_weighting_scheme calc
_refine_ls_wR_factor_gt 0.0778
_refine_ls_wR_factor_ref 0.0834
_reflns_Friedel_coverage 0.000
_reflns_number_gt 3747
_reflns_number_total 4228
_reflns_threshold_expression 'I > 2\s(I)'
_cod_data_source_file d3dt03724j2.cif
_cod_data_source_block an1
_cod_depositor_comments 'Adding full bibliography for 7714635--7714636.cif.'
_cod_database_code 7714635
_shelx_shelxl_version_number 2019/2
_shelx_space_group_comment
;
The symmetry employed for this shelxl refinement is uniquely defined
by the following loop, which should always be used as a source of
symmetry information in preference to the above space-group names.
They are only intended as comments.
;
_olex2_refinement_description
;
1. Fixed Uiso
 At 1.2 times of:
  All C(H) groups, All C(H,H) groups
 At 1.5 times of:
  All C(H,H,H) groups
2.a Ternary CH refined with riding coordinates:
 C9(H9)
2.b Secondary CH2 refined with riding coordinates:
 C12(H12A,H12B), C11(H11A,H11B), C10(H10A,H10B), C2(H2A,H2B), C13(H13A,H13B),
 C14(H14A,H14B)
2.c Me refined with riding coordinates:
 C16(H16A,H16B,H16C), C15(H15A,H15B,H15C)
2.d Aromatic/amide H refined with riding coordinates:
 C7(H7), C8(H8), C4(H4)
;
_olex2_submission_special_instructions 'No special instructions were received'

loop_
_space_group_symop_operation_xyz
'x, y, z'
'-x, y+1/2, -z+1/2'
'-x, -y, -z'
'x, -y-1/2, z-1/2'

loop_
_atom_site_label
_atom_site_type_symbol
_atom_site_fract_x
_atom_site_fract_y
_atom_site_fract_z
_atom_site_U_iso_or_equiv
_atom_site_adp_type
_atom_site_occupancy
_atom_site_site_symmetry_order
_atom_site_calc_flag
_atom_site_refinement_flags_posn
_atom_site_refinement_flags_adp
_atom_site_refinement_flags_occupancy
_atom_site_disorder_assembly
_atom_site_disorder_group
Cu1 Cu 0.000000 0.000000 0.500000 0.01933(8) Uani 1 2 d S . P . .
S1 S 0.21781(4) 0.03565(7) 0.48649(2) 0.01909(9) Uani 1 1 d . . . . .
S2 S -0.00335(4) 0.28826(8) 0.44371(2) 0.02597(11) Uani 1 1 d . . . . .
O1 O 0.33597(11) 0.76777(19) 0.22810(4) 0.0207(2) Uani 1 1 d . . . . .
O2 O 0.20659(12) 0.4436(2) 0.18492(4) 0.0256(3) Uani 1 1 d . . . . .
N1 N 0.24421(12) 0.3857(2) 0.42488(5) 0.0157(2) Uani 1 1 d . . . . .
C12 C 0.61752(16) 0.4784(3) 0.43471(6) 0.0200(3) Uani 1 1 d . . . . .
H12A H 0.672094 0.610608 0.433293 0.024 Uiso 1 1 calc R U . . .
H12B H 0.635362 0.410973 0.467393 0.024 Uiso 1 1 calc R U . . .
C9 C 0.38725(14) 0.3375(2) 0.42816(5) 0.0147(3) Uani 1 1 d . . . . .
H9 H 0.409734 0.263579 0.460278 0.018 Uiso 1 1 calc R U . . .
C11 C 0.47260(15) 0.5467(3) 0.42715(6) 0.0177(3) Uani 1 1 d . . . . .
H11A H 0.452049 0.648678 0.453415 0.021 Uiso 1 1 calc R U . . .
H11B H 0.455461 0.622820 0.395411 0.021 Uiso 1 1 calc R U . . .
C10 C 0.41915(15) 0.1725(3) 0.38742(6) 0.0175(3) Uani 1 1 d . . . . .
H10A H 0.365165 0.039734 0.389055 0.021 Uiso 1 1 calc R U . . .
H10B H 0.399609 0.240847 0.354923 0.021 Uiso 1 1 calc R U . . .
C2 C 0.19117(15) 0.5726(3) 0.39341(5) 0.0175(3) Uani 1 1 d . . . . .
H2A H 0.242555 0.705920 0.401830 0.021 Uiso 1 1 calc R U . . .
H2B H 0.102110 0.602187 0.401107 0.021 Uiso 1 1 calc R U . . .
C6 C 0.19428(15) 0.4634(3) 0.23479(6) 0.0177(3) Uani 1 1 d . . . . .
C7 C 0.12040(15) 0.3246(3) 0.26281(6) 0.0203(3) Uani 1 1 d . . . . .
H7 H 0.071603 0.208772 0.247347 0.024 Uiso 1 1 calc R U . . .
C13 C 0.65123(15) 0.3128(3) 0.39484(6) 0.0221(3) Uani 1 1 d . . . . .
H13A H 0.742005 0.267396 0.401203 0.026 Uiso 1 1 calc R U . . .
H13B H 0.641093 0.385222 0.362466 0.026 Uiso 1 1 calc R U . . .
C8 C 0.11911(15) 0.3583(3) 0.31427(6) 0.0188(3) Uani 1 1 d . . . . .
H8 H 0.069558 0.264387 0.332773 0.023 Uiso 1 1 calc R U . . .
C4 C 0.26320(14) 0.6727(3) 0.30937(5) 0.0165(3) Uani 1 1 d . . . . .
H4 H 0.310020 0.790726 0.324829 0.020 Uiso 1 1 calc R U . . .
C3 C 0.19096(15) 0.5303(3) 0.33783(6) 0.0167(3) Uani 1 1 d . . . . .
C1 C 0.16421(15) 0.2558(3) 0.44832(5) 0.0173(3) Uani 1 1 d . . . . .
C5 C 0.26602(14) 0.6405(3) 0.25847(5) 0.0165(3) Uani 1 1 d . . . . .
C14 C 0.56370(16) 0.1065(3) 0.39404(6) 0.0217(3) Uani 1 1 d . . . . .
H14A H 0.581042 0.024377 0.425025 0.026 Uiso 1 1 calc R U . . .
H14B H 0.583636 0.008968 0.366884 0.026 Uiso 1 1 calc R U . . .
C16 C 0.12953(19) 0.2765(3) 0.15836(7) 0.0322(4) Uani 1 1 d . . . . .
H16A H 0.146710 0.279016 0.123865 0.048 Uiso 1 1 calc R U . . .
H16B H 0.151598 0.131820 0.172231 0.048 Uiso 1 1 calc R U . . .
H16C H 0.038389 0.306041 0.161083 0.048 Uiso 1 1 calc R U . . .
C15 C 0.41004(17) 0.9490(3) 0.25052(6) 0.0218(3) Uani 1 1 d . . . . .
H15A H 0.454640 1.025385 0.225578 0.033 Uiso 1 1 calc R U . . .
H15B H 0.352317 1.051478 0.265195 0.033 Uiso 1 1 calc R U . . .
H15C H 0.473065 0.892133 0.275898 0.033 Uiso 1 1 calc R U . . .

loop_
_atom_site_aniso_label
_atom_site_aniso_U_11
_atom_site_aniso_U_22
_atom_site_aniso_U_33
_atom_site_aniso_U_23
_atom_site_aniso_U_13
_atom_site_aniso_U_12
Cu1 0.01695(14) 0.02535(15) 0.01621(14) 0.00246(10) 0.00441(10) -0.00539(10)
S1 0.01802(19) 0.02130(18) 0.01832(18) 0.00465(14) 0.00366(14) -0.00299(14)
S2 0.01491(18) 0.0356(2) 0.0279(2) 0.01155(17) 0.00439(15) -0.00153(16)
O1 0.0230(6) 0.0236(5) 0.0160(5) 0.0006(4) 0.0038(4) -0.0095(5)
O2 0.0263(6) 0.0344(6) 0.0165(5) -0.0066(5) 0.0044(5) -0.0125(5)
N1 0.0141(6) 0.0190(6) 0.0142(6) 0.0007(5) 0.0029(4) -0.0003(5)
C12 0.0181(7) 0.0238(7) 0.0180(7) -0.0011(6) 0.0015(6) -0.0054(6)
C9 0.0131(6) 0.0180(7) 0.0133(6) 0.0011(5) 0.0027(5) -0.0015(5)
C11 0.0181(7) 0.0181(7) 0.0172(7) -0.0006(6) 0.0029(5) -0.0030(6)
C10 0.0172(7) 0.0177(7) 0.0176(7) -0.0027(5) 0.0016(5) -0.0011(5)
C2 0.0179(7) 0.0184(7) 0.0166(7) 0.0022(6) 0.0033(5) 0.0019(6)
C6 0.0151(7) 0.0220(7) 0.0162(7) -0.0018(6) 0.0020(5) -0.0004(6)
C7 0.0169(7) 0.0213(7) 0.0226(8) -0.0025(6) 0.0016(6) -0.0034(6)
C13 0.0145(7) 0.0307(8) 0.0213(7) -0.0028(6) 0.0029(6) -0.0010(6)
C8 0.0157(7) 0.0202(7) 0.0210(7) 0.0023(6) 0.0049(5) -0.0015(6)
C4 0.0152(7) 0.0176(7) 0.0165(7) 0.0001(5) 0.0007(5) -0.0011(5)
C3 0.0145(7) 0.0189(7) 0.0169(7) 0.0020(5) 0.0022(5) 0.0026(5)
C1 0.0171(7) 0.0222(7) 0.0128(6) -0.0003(6) 0.0023(5) -0.0020(6)
C5 0.0143(7) 0.0179(7) 0.0174(7) 0.0012(6) 0.0029(5) -0.0016(5)
C14 0.0200(7) 0.0232(8) 0.0220(8) -0.0027(6) 0.0022(6) 0.0030(6)
C16 0.0320(9) 0.0408(10) 0.0240(9) -0.0131(8) 0.0040(7) -0.0151(8)
C15 0.0251(8) 0.0189(7) 0.0217(8) -0.0009(6) 0.0046(6) -0.0066(6)

loop_
_atom_type_symbol
_atom_type_description
_atom_type_scat_dispersion_real
_atom_type_scat_dispersion_imag
_atom_type_scat_source
C C 0.0033 0.0016 'International Tables Vol C Tables 4.2.6.8 and 6.1.1.4'
H H 0.0000 0.0000 'International Tables Vol C Tables 4.2.6.8 and 6.1.1.4'
N N 0.0061 0.0033 'International Tables Vol C Tables 4.2.6.8 and 6.1.1.4'
O O 0.0106 0.0060 'International Tables Vol C Tables 4.2.6.8 and 6.1.1.4'
S S 0.1246 0.1234 'International Tables Vol C Tables 4.2.6.8 and 6.1.1.4'
Cu Cu 0.3201 1.2651 'International Tables Vol C Tables 4.2.6.8 and 6.1.1.4'

loop_
_geom_angle_atom_site_label_1
_geom_angle_atom_site_label_2
_geom_angle_atom_site_label_3
_geom_angle
_geom_angle_site_symmetry_1
_geom_angle_site_symmetry_3
_geom_angle_publ_flag
S1 Cu1 S1 180.0 . 3_556 ?
S2 Cu1 S1 77.566(14) . . ?
S2 Cu1 S1 102.434(14) 3_556 . ?
S2 Cu1 S1 102.434(14) . 3_556 ?
S2 Cu1 S1 77.566(14) 3_556 3_556 ?
S2 Cu1 S2 180.00(2) 3_556 . ?
C1 S1 Cu1 84.38(5) . . ?
C1 S2 Cu1 84.89(5) . . ?
C5 O1 C15 117.22(12) . . ?
C6 O2 C16 117.32(13) . . ?
C2 N1 C9 119.41(12) . . ?
C1 N1 C9 120.36(13) . . ?
C1 N1 C2 120.17(13) . . ?
H12A C12 H12B 108.1 . . ?
C11 C12 H12A 109.5 . . ?
C11 C12 H12B 109.5 . . ?
C13 C12 H12A 109.5 . . ?
C13 C12 H12B 109.5 . . ?
C13 C12 C11 110.84(13) . . ?
N1 C9 H9 107.1 . . ?
N1 C9 C11 113.84(12) . . ?
N1 C9 C10 110.67(12) . . ?
C11 C9 H9 107.1 . . ?
C11 C9 C10 110.79(12) . . ?
C10 C9 H9 107.1 . . ?
C12 C11 H11A 109.8 . . ?
C12 C11 H11B 109.8 . . ?
C9 C11 C12 109.26(12) . . ?
C9 C11 H11A 109.8 . . ?
C9 C11 H11B 109.8 . . ?
H11A C11 H11B 108.3 . . ?
C9 C10 H10A 109.6 . . ?
C9 C10 H10B 109.6 . . ?
H10A C10 H10B 108.1 . . ?
C14 C10 C9 110.40(12) . . ?
C14 C10 H10A 109.6 . . ?
C14 C10 H10B 109.6 . . ?
N1 C2 H2A 108.7 . . ?
N1 C2 H2B 108.7 . . ?
N1 C2 C3 114.10(12) . . ?
H2A C2 H2B 107.6 . . ?
C3 C2 H2A 108.7 . . ?
C3 C2 H2B 108.7 . . ?
O2 C6 C7 125.76(14) . . ?
O2 C6 C5 114.87(13) . . ?
C7 C6 C5 119.36(14) . . ?
C6 C7 H7 119.9 . . ?
C6 C7 C8 120.26(14) . . ?
C8 C7 H7 119.9 . . ?
C12 C13 H13A 109.3 . . ?
C12 C13 H13B 109.3 . . ?
C12 C13 C14 111.45(13) . . ?
H13A C13 H13B 108.0 . . ?
C14 C13 H13A 109.3 . . ?
C14 C13 H13B 109.3 . . ?
C7 C8 H8 119.7 . . ?
C3 C8 C7 120.58(14) . . ?
C3 C8 H8 119.7 . . ?
C3 C4 H4 119.5 . . ?
C5 C4 H4 119.5 . . ?
C5 C4 C3 120.97(14) . . ?
C8 C3 C2 122.00(14) . . ?
C8 C3 C4 119.07(14) . . ?
C4 C3 C2 118.91(14) . . ?
S2 C1 S1 113.04(9) . . ?
N1 C1 S1 123.31(12) . . ?
N1 C1 S2 123.64(12) . . ?
O1 C5 C6 115.34(13) . . ?
O1 C5 C4 124.91(13) . . ?
C4 C5 C6 119.75(14) . . ?
C10 C14 H14A 109.5 . . ?
C10 C14 H14B 109.5 . . ?
C13 C14 C10 110.90(13) . . ?
C13 C14 H14A 109.5 . . ?
C13 C14 H14B 109.5 . . ?
H14A C14 H14B 108.0 . . ?
O2 C16 H16A 109.5 . . ?
O2 C16 H16B 109.5 . . ?
O2 C16 H16C 109.5 . . ?
H16A C16 H16B 109.5 . . ?
H16A C16 H16C 109.5 . . ?
H16B C16 H16C 109.5 . . ?
O1 C15 H15A 109.5 . . ?
O1 C15 H15B 109.5 . . ?
O1 C15 H15C 109.5 . . ?
H15A C15 H15B 109.5 . . ?
H15A C15 H15C 109.5 . . ?
H15B C15 H15C 109.5 . . ?

loop_
_geom_bond_atom_site_label_1
_geom_bond_atom_site_label_2
_geom_bond_distance
_geom_bond_site_symmetry_2
_geom_bond_publ_flag
Cu1 S1 2.3034(4) 3_556 ?
Cu1 S1 2.3034(4) . ?
Cu1 S2 2.2910(4) . ?
Cu1 S2 2.2910(4) 3_556 ?
S1 C1 1.7280(16) . ?
S2 C1 1.7223(16) . ?
O1 C5 1.3649(17) . ?
O1 C15 1.4250(18) . ?
O2 C6 1.3643(18) . ?
O2 C16 1.425(2) . ?
N1 C9 1.4892(18) . ?
N1 C2 1.4760(19) . ?
N1 C1 1.3273(19) . ?
C12 H12A 0.9700 . ?
C12 H12B 0.9700 . ?
C12 C11 1.537(2) . ?
C12 C13 1.521(2) . ?
C9 H9 0.9800 . ?
C9 C11 1.526(2) . ?
C9 C10 1.530(2) . ?
C11 H11A 0.9700 . ?
C11 H11B 0.9700 . ?
C10 H10A 0.9700 . ?
C10 H10B 0.9700 . ?
C10 C14 1.529(2) . ?
C2 H2A 0.9700 . ?
C2 H2B 0.9700 . ?
C2 C3 1.517(2) . ?
C6 C7 1.389(2) . ?
C6 C5 1.408(2) . ?
C7 H7 0.9300 . ?
C7 C8 1.401(2) . ?
C13 H13A 0.9700 . ?
C13 H13B 0.9700 . ?
C13 C14 1.523(2) . ?
C8 H8 0.9300 . ?
C8 C3 1.384(2) . ?
C4 H4 0.9300 . ?
C4 C3 1.399(2) . ?
C4 C5 1.386(2) . ?
C14 H14A 0.9700 . ?
C14 H14B 0.9700 . ?
C16 H16A 0.9600 . ?
C16 H16B 0.9600 . ?
C16 H16C 0.9600 . ?
C15 H15A 0.9600 . ?
C15 H15B 0.9600 . ?
C15 H15C 0.9600 . ?

loop_
_geom_hbond_atom_site_label_D
_geom_hbond_atom_site_label_H
_geom_hbond_atom_site_label_A
_geom_hbond_distance_DH
_geom_hbond_distance_HA
_geom_hbond_distance_DA
_geom_hbond_angle_DHA
_geom_hbond_site_symmetry_A
_geom_hbond_publ_flag
C9 H9 S1 0.98 2.54 3.0345(15) 111.0 . yes
C2 H2B S2 0.97 2.49 3.0275(16) 114.6 . yes

loop_
_geom_torsion_atom_site_label_1
_geom_torsion_atom_site_label_2
_geom_torsion_atom_site_label_3
_geom_torsion_atom_site_label_4
_geom_torsion
_geom_torsion_site_symmetry_1
_geom_torsion_site_symmetry_2
_geom_torsion_site_symmetry_3
_geom_torsion_site_symmetry_4
_geom_torsion_publ_flag
Cu1 S1 C1 S2 -3.10(7) . . . . ?
Cu1 S1 C1 N1 177.13(13) . . . . ?
Cu1 S2 C1 S1 3.12(7) . . . . ?
Cu1 S2 C1 N1 -177.12(13) . . . . ?
O2 C6 C7 C8 177.93(15) . . . . ?
O2 C6 C5 O1 0.7(2) . . . . ?
O2 C6 C5 C4 -178.43(14) . . . . ?
N1 C9 C11 C12 175.75(12) . . . . ?
N1 C9 C10 C14 -174.56(12) . . . . ?
N1 C2 C3 C8 62.28(19) . . . . ?
N1 C2 C3 C4 -119.25(15) . . . . ?
C12 C13 C14 C10 55.39(18) . . . . ?
C9 N1 C2 C3 71.06(17) . . . . ?
C9 N1 C1 S1 3.7(2) . . . . ?
C9 N1 C1 S2 -176.01(11) . . . . ?
C9 C10 C14 C13 -55.78(17) . . . . ?
C11 C12 C13 C14 -56.59(18) . . . . ?
C11 C9 C10 C14 58.18(16) . . . . ?
C10 C9 C11 C12 -58.75(16) . . . . ?
C2 N1 C9 C11 36.01(18) . . . . ?
C2 N1 C9 C10 -89.55(15) . . . . ?
C2 N1 C1 S1 -179.17(11) . . . . ?
C2 N1 C1 S2 1.1(2) . . . . ?
C6 C7 C8 C3 0.2(2) . . . . ?
C7 C6 C5 O1 179.84(14) . . . . ?
C7 C6 C5 C4 0.7(2) . . . . ?
C7 C8 C3 C2 179.60(14) . . . . ?
C7 C8 C3 C4 1.1(2) . . . . ?
C13 C12 C11 C9 57.77(16) . . . . ?
C3 C4 C5 O1 -178.46(14) . . . . ?
C3 C4 C5 C6 0.6(2) . . . . ?
C1 N1 C9 C11 -146.86(14) . . . . ?
C1 N1 C9 C10 87.58(16) . . . . ?
C1 N1 C2 C3 -106.07(16) . . . . ?
C5 C6 C7 C8 -1.1(2) . . . . ?
C5 C4 C3 C2 179.96(14) . . . . ?
C5 C4 C3 C8 -1.5(2) . . . . ?
C16 O2 C6 C7 4.9(2) . . . . ?
C16 O2 C6 C5 -176.02(15) . . . . ?
C15 O1 C5 C6 179.99(13) . . . . ?
C15 O1 C5 C4 -0.9(2) . . . . ?
